data_2015096
loop_
_publ_author_name
'Zao-Zao Qiu'
'Xin-Ping Hui'
'Peng-Fei Xu'

_publ_section_title
;
 5-Phenyl-1,3,4-thiadiazol-2-yl
 2,3,4,6-tetra-<i>O</i>-acetyl-1-thio-\b-<small>D</small>-glucopyranoside
;
_journal_coeditor_code TY1004
_journal_issue 8
_journal_name_full 'Acta Crystallographica Section C'
_journal_page_first o475
_journal_page_last o476
_journal_paper_doi 10.1107/S0108270105003951
_journal_volume 61
_journal_year 2005
_chemical_formula_iupac 'C22 H24 N2 O9 S2'
_chemical_formula_moiety 'C22 H24 N2 O9 S2'
_chemical_formula_sum 'C22 H24 N2 O9 S2'
_chemical_formula_weight 524.56
_chemical_name_systematic
;
5-Phenyl-1,3,4-thiadiazol-2-yl
2,3,4,6-tetra-O-acetyl-1-thio-\b-D-Glucopyranoside
;
_space_group_IT_number 19
_symmetry_cell_setting orthorhombic
_symmetry_space_group_name_Hall 'P 2ac 2ab'
_symmetry_space_group_name_H-M 'P 21 21 21'
_cell_angle_alpha 90
_cell_angle_beta 90
_cell_angle_gamma 90
_cell_formula_units_Z 4
_cell_length_a 8.010(2)
_cell_length_b 10.526(2)
_cell_length_c 28.685(6)
_cell_measurement_reflns_used 7511
_cell_measurement_temperature 173.2
_cell_measurement_theta_max 27.5
_cell_measurement_theta_min 3.2
_cell_volume 2418.5(9)
_computing_cell_refinement 'MSC/AFC Diffractometer Control Software'
_computing_data_collection
;
MSC/AFC Diffractometer Control Software (Molecular Structure Corporation,
1991)
;
_computing_data_reduction 'TEXSAN (Molecular Structure Corporation, 1999)'
_computing_molecular_graphics 'ORTEPIII (Burnett & Johnson, 1996)'
_computing_publication_material 'PLATON (Spek, 2003)'
_computing_structure_refinement TEXSAN
_computing_structure_solution 'SIR92 (Altomare et al, 1994)'
_diffrn_detector_area_resol_mean 28.57
_diffrn_measured_fraction_theta_full 0.9918
_diffrn_measured_fraction_theta_max 0.9918
_diffrn_measurement_device_type 'Rigaku/MSC Mercury CCD area-detector'
_diffrn_measurement_method \w
_diffrn_radiation_type 'Mo K\a'
_diffrn_radiation_wavelength 0.7107
_diffrn_reflns_av_R_equivalents 0.037
_diffrn_reflns_limit_h_max 9
_diffrn_reflns_limit_h_min -10
_diffrn_reflns_limit_k_max 13
_diffrn_reflns_limit_k_min -11
_diffrn_reflns_limit_l_max 37
_diffrn_reflns_limit_l_min -37
_diffrn_reflns_number 19569
_diffrn_reflns_theta_full 27.48
_diffrn_reflns_theta_max 27.48
_exptl_absorpt_coefficient_mu 0.275
_exptl_absorpt_correction_T_max 0.947
_exptl_absorpt_correction_T_min 0.825
_exptl_absorpt_correction_type multi-scan
_exptl_absorpt_process_details 'TEXSAN (Molecular Structure Corporation, 1999)'
_exptl_crystal_colour colourless
_exptl_crystal_density_diffrn 1.440
_exptl_crystal_density_meas ?
_exptl_crystal_density_method 'not measured'
_exptl_crystal_description block
_exptl_crystal_F_000 1096.0
_exptl_crystal_size_max 0.350
_exptl_crystal_size_mid 0.250
_exptl_crystal_size_min 0.200
_refine_diff_density_max 0.25
_refine_diff_density_min -0.24
_refine_ls_abs_structure_details 'Flack (1983), with how many Friedel pairs'
_refine_ls_abs_structure_Flack 0.00(5)
_refine_ls_extinction_method none
_refine_ls_goodness_of_fit_ref 1.064
_refine_ls_hydrogen_treatment constr
_refine_ls_number_parameters 317
_refine_ls_number_reflns 5499
_refine_ls_R_factor_gt 0.0334
_refine_ls_shift/su_max 0.0011
_refine_ls_structure_factor_coef F
_refine_ls_weighting_details 'w = 1/[\s^2^(Fo) + 0.00063|Fo|^2^]'
_refine_ls_weighting_scheme calc
_refine_ls_wR_factor_ref 0.0463
_reflns_number_gt 5151
_reflns_number_total 5524
_reflns_threshold_expression F^2^>2\s(F^2^)
_cod_data_source_file ty1004.cif
_cod_data_source_block I
_cod_depositor_comments
;
The following automatic conversions were performed:

'_exptl_crystal_density_meas' value 'not measured' was changed to '?'
- the value is perceived as not measured.

Automatic conversion script
Id: cif_fix_values 3008 2015-01-20 13:52:24Z robertas 
;
_cod_original_cell_volume 2418.7(9)
_cod_database_code 2015096
_cod_database_fobs_code 2015096

loop_
_symmetry_equiv_pos_as_xyz
x,y,z
1/2-x,-y,1/2+z
1/2+x,1/2-y,-z
-x,1/2+y,1/2-z

loop_
_atom_site_label
_atom_site_fract_x
_atom_site_fract_y
_atom_site_fract_z
_atom_site_U_iso_or_equiv
_atom_site_adp_type
_atom_site_calc_flag
_atom_site_refinement_flags
_atom_site_occupancy
_atom_site_disorder_assembly
_atom_site_disorder_group
_atom_site_type_symbol
S1 0.27622(5) 0.20966(4) 0.68265(2) 0.03000(10) Uani d . 1.00 . . S
S2 -0.05465(6) 0.13378(4) 0.72770(2) 0.03430(10) Uani d . 1.00 . . S
O1 0.12450(10) 0.04090(10) 0.62962(4) 0.0259(3) Uani d . 1.00 . . O
O2 0.0702(2) -0.21280(10) 0.61743(5) 0.0377(3) Uani d . 1.00 . . O
O3 -0.0567(2) -0.37420(10) 0.58108(8) 0.0690(6) Uani d . 1.00 . . O
O4 0.1401(2) -0.05230(10) 0.50689(4) 0.0268(3) Uani d . 1.00 . . O
O5 0.2289(2) -0.25430(10) 0.50827(6) 0.0525(4) Uani d . 1.00 . . O
O6 0.47930(10) 0.03910(10) 0.52769(4) 0.0245(3) Uani d . 1.00 . . O
O7 0.4833(2) 0.20330(10) 0.47712(5) 0.0378(3) Uani d . 1.00 . . O
O8 0.47280(10) 0.24080(10) 0.59405(4) 0.0261(3) Uani d . 1.00 . . O
O9 0.6921(2) 0.1407(2) 0.62615(8) 0.0667(6) Uani d . 1.00 . . O
N1 0.0320(2) 0.36250(10) 0.71316(7) 0.0439(5) Uani d . 1.00 . . N
N2 -0.1200(2) 0.36820(10) 0.73523(7) 0.0466(5) Uani d . 1.00 . . N
C1 0.0629(2) -0.00350(10) 0.58570(6) 0.0241(4) Uani d . 1.00 . . C
C2 0.2089(2) -0.02980(10) 0.55251(5) 0.0224(4) Uani d . 1.00 . . C
C3 0.3279(2) 0.08250(10) 0.54928(6) 0.0221(3) Uani d . 1.00 . . C
C4 0.3733(2) 0.12830(10) 0.59786(5) 0.0222(3) Uani d . 1.00 . . C
C5 0.2145(2) 0.15630(10) 0.62533(6) 0.0237(4) Uani d . 1.00 . . C
C6 -0.0385(2) -0.1212(2) 0.59557(6) 0.0332(4) Uani d . 1.00 . . C
C7 0.0485(2) -0.3363(2) 0.60692(7) 0.0343(4) Uani d . 1.00 . . C
C8 0.1716(3) -0.4169(2) 0.63204(7) 0.0472(6) Uani d . 1.00 . . C
C9 0.1569(2) -0.1711(2) 0.48867(6) 0.0290(4) Uani d . 1.00 . . C
C10 0.0727(2) -0.1824(2) 0.44275(7) 0.0383(5) Uani d . 1.00 . . C
C11 0.5506(2) 0.11250(10) 0.49426(6) 0.0246(4) Uani d . 1.00 . . C
C12 0.7215(2) 0.0655(2) 0.48357(7) 0.0316(4) Uani d . 1.00 . . C
C13 0.6316(2) 0.2361(2) 0.61116(7) 0.0350(5) Uani d . 1.00 . . C
C14 0.7128(3) 0.3628(2) 0.60825(8) 0.0471(6) Uani d . 1.00 . . C
C15 0.0809(2) 0.24610(10) 0.70673(6) 0.0255(4) Uani d . 1.00 . . C
C16 -0.1812(2) 0.25660(10) 0.74498(6) 0.0251(4) Uani d . 1.00 . . C
C17 -0.3421(2) 0.2403(2) 0.76863(6) 0.0266(4) Uani d . 1.00 . . C
C18 -0.4251(2) 0.1241(2) 0.76842(7) 0.0355(5) Uani d . 1.00 . . C
C19 -0.5789(3) 0.1125(2) 0.79038(7) 0.0432(5) Uani d . 1.00 . . C
C20 -0.6484(3) 0.2145(2) 0.81284(7) 0.0467(6) Uani d . 1.00 . . C
C21 -0.5659(3) 0.3302(2) 0.81388(8) 0.0474(6) Uani d . 1.00 . . C
C22 -0.4124(3) 0.3431(2) 0.79225(7) 0.0380(5) Uani d . 1.00 . . C
H1 -0.0089 0.0609 0.5722 0.0289 Uiso calc . 1.00 . . H
H2 0.2693 -0.1045 0.5629 0.0269 Uiso calc . 1.00 . . H
H3) 0.2783 0.1508 0.5313 0.0266 Uiso calc . 1.00 . . H
H4 0.4368 0.0628 0.6137 0.0267 Uiso calc . 1.00 . . H
H5 0.1478 0.2203 0.6097 0.0284 Uiso calc . 1.00 . . H
H6 -0.0822 -0.1556 0.5667 0.0399 Uiso calc . 1.00 . . H
H7 -0.1303 -0.1007 0.6163 0.0399 Uiso calc . 1.00 . . H
H8 0.1914 -0.4940 0.6144 0.0566 Uiso calc . 1.00 . . H
H9 0.2756 -0.3707 0.6356 0.0566 Uiso calc . 1.00 . . H
H10 0.1280 -0.4386 0.6626 0.0566 Uiso calc . 1.00 . . H
H11 -0.0379 -0.1453 0.4446 0.0460 Uiso calc . 1.00 . . H
H12 0.1375 -0.1378 0.4193 0.0460 Uiso calc . 1.00 . . H
H13 0.0636 -0.2713 0.4343 0.0460 Uiso calc . 1.00 . . H
H14 0.7198 -0.0264 0.4812 0.0379 Uiso calc . 1.00 . . H
H15 0.7588 0.1015 0.4542 0.0379 Uiso calc . 1.00 . . H
H16 0.7972 0.0909 0.5083 0.0379 Uiso calc . 1.00 . . H
H17 0.8246 0.3577 0.6211 0.0565 Uiso calc . 1.00 . . H
H18 0.7187 0.3894 0.5759 0.0565 Uiso calc . 1.00 . . H
H19 0.6480 0.4241 0.6259 0.0565 Uiso calc . 1.00 . . H
H20 -0.3756 0.0514 0.7529 0.0426 Uiso calc . 1.00 . . H
H21 -0.6374 0.0318 0.7898 0.0518 Uiso calc . 1.00 . . H
H22 -0.7559 0.2057 0.8281 0.0561 Uiso calc . 1.00 . . H
H23 -0.6157 0.4022 0.8298 0.0569 Uiso calc . 1.00 . . H
H24 -0.3536 0.4236 0.7935 0.0456 Uiso calc . 1.00 . . H

loop_
_atom_site_aniso_label
_atom_site_aniso_U_11
_atom_site_aniso_U_22
_atom_site_aniso_U_33
_atom_site_aniso_U_12
_atom_site_aniso_U_13
_atom_site_aniso_U_23
S1 0.0261(2) 0.0371(2) 0.0269(2) 0.0004(2) 0.0008(2) -0.0063(2)
S2 0.0336(2) 0.0195(2) 0.0496(3) 0.0004(2) 0.0098(2) -0.0001(2)
O1 0.0282(6) 0.0245(5) 0.0250(6) -0.0034(5) 0.0033(5) 0.0010(4)
O2 0.0568(8) 0.0265(6) 0.0298(6) -0.0114(6) -0.0055(6) 0.0038(5)
O3 0.0485(9) 0.0416(8) 0.117(2) -0.0038(8) -0.0270(10) -0.0244(10)
O4 0.0298(6) 0.0244(5) 0.0262(6) 0.0032(5) -0.0034(5) -0.0031(4)
O5 0.0860(10) 0.0249(6) 0.0467(9) 0.0127(7) -0.0112(8) -0.0048(6)
O6 0.0257(6) 0.0205(5) 0.0274(6) 0.0032(4) 0.0062(5) 0.0022(4)
O7 0.0398(7) 0.0314(6) 0.0422(7) 0.0059(6) 0.0084(6) 0.0143(6)
O8 0.0254(6) 0.0207(5) 0.0323(6) -0.0035(4) 0.0004(5) 0.0018(4)
O9 0.0392(9) 0.0521(9) 0.109(2) -0.0028(7) -0.0309(9) 0.0200(10)
N1 0.0446(9) 0.0257(7) 0.0620(10) -0.0017(7) 0.0295(8) -0.0003(7)
N2 0.0466(10) 0.0242(7) 0.0690(10) 0.0010(7) 0.0314(9) 0.0031(8)
C1 0.0233(7) 0.0225(7) 0.0264(8) -0.0022(6) 0.0004(7) -0.0013(6)
C2 0.0232(7) 0.0207(7) 0.0234(7) 0.0014(6) -0.0009(6) 0.0007(6)
C3 0.0238(7) 0.0169(6) 0.0257(7) 0.0043(6) 0.0022(6) 0.0012(6)
C4 0.0241(7) 0.0164(6) 0.0261(7) 0.0004(6) 0.0012(6) 0.0015(6)
C5 0.0240(7) 0.0221(7) 0.0249(7) 0.0001(6) -0.0002(6) 0.0006(6)
C6 0.0309(8) 0.0331(8) 0.0358(9) -0.0075(8) 0.0034(7) 0.0019(7)
C7 0.0356(9) 0.0294(8) 0.0378(9) -0.0112(7) 0.0117(8) -0.0036(7)
C8 0.074(2) 0.0338(9) 0.0335(10) -0.0056(10) -0.0030(10) 0.0040(8)
C9 0.0280(8) 0.0265(8) 0.0327(9) -0.0041(6) 0.0058(7) -0.0063(7)
C10 0.0312(9) 0.0500(10) 0.0340(9) -0.0054(8) 0.0024(8) -0.0130(8)
C11 0.0283(7) 0.0210(7) 0.0245(7) -0.0034(6) 0.0015(6) -0.0014(6)
C12 0.0280(8) 0.0273(8) 0.0396(9) -0.0026(7) 0.0078(8) 0.0000(7)
C13 0.0273(8) 0.0396(10) 0.0381(10) -0.0056(8) -0.0023(8) -0.0018(8)
C14 0.0400(10) 0.0450(10) 0.0560(10) -0.0165(10) 0.0018(10) -0.0071(10)
C15 0.0294(8) 0.0239(7) 0.0233(8) -0.0012(6) 0.0030(6) -0.0016(6)
C16 0.0295(8) 0.0220(7) 0.0237(7) 0.0015(6) 0.0013(6) 0.0001(6)
C17 0.0280(8) 0.0291(8) 0.0227(7) -0.0003(6) -0.0008(6) 0.0041(6)
C18 0.0385(10) 0.0379(9) 0.0301(9) -0.0099(8) 0.0003(7) -0.0036(7)
C19 0.0410(10) 0.0530(10) 0.0354(10) -0.0194(10) 0.0014(8) 0.0008(9)
C20 0.0342(10) 0.0730(10) 0.0329(10) -0.0100(10) 0.0070(8) 0.0010(10)
C21 0.0430(10) 0.0540(10) 0.0450(10) 0.0030(9) 0.0170(10) 0.0016(9)
C22 0.0400(10) 0.0340(9) 0.0410(10) 0.0001(8) 0.0133(8) 0.0017(8)

loop_
_atom_type_symbol
_atom_type_description
_atom_type_scat_dispersion_real
_atom_type_scat_dispersion_imag
_atom_type_scat_source
C C 0.003 0.002
;
International Tables for Crystallography
(1992, Vol. C, Tables 4.2.6.8 and 6.1.1.1)
;
N N 0.006 0.003
;
International Tables for Crystallography
(1992, Vol. C, Tables 4.2.6.8 and 6.1.1.1)
;
H H 0.000 0.000
;
International Tables for Crystallography
(1992, Vol. C, Table 6.1.1.2)
;
O O 0.011 0.006
;
International Tables for Crystallography
(1992, Vol. C, Tables 4.2.6.8 and 6.1.1.1)
;
S S 0.125 0.123
;
International Tables for Crystallography
(1992, Vol. C, Tables 4.2.6.8 and 6.1.1.1)
;

loop_
_geom_angle_atom_site_label_1
_geom_angle_atom_site_label_2
_geom_angle_atom_site_label_3
_geom_angle
_geom_angle_publ_flag
C5 S1 C15 100.53(8) yes
C15 S2 C16 87.45(8) yes
C1 O1 C5 112.20(10) yes
C6 O2 C7 118.0(2) yes
C2 O4 C9 117.50(10) yes
C3 O6 C11 118.60(10) yes
C4 O8 C13 117.50(10) yes
N2 N1 C15 112.00(10) yes
N1 N2 C16 113.10(10) yes
O1 C1 C2 110.00(10) yes
O1 C1 C6 106.80(10) yes
C2 C1 C6 112.30(10) yes
O4 C2 C1 107.60(10) yes
O4 C2 C3 108.20(10) yes
C1 C2 C3 112.00(10) yes
O6 C3 C2 108.00(10) yes
O6 C3 C4 107.10(10) yes
C2 C3 C4 109.90(10) yes
O8 C4 C3 109.00(10) yes
O8 C4 C5 110.10(10) yes
C3 C4 C5 109.60(10) yes
S1 C5 O1 109.10(10) yes
S1 C5 C4 107.60(10) yes
O1 C5 C4 107.70(10) yes
O2 C6 C1 107.80(10) yes
O2 C7 O3 123.7(2) yes
O2 C7 C8 110.9(2) yes
O3 C7 C8 125.4(2) yes
O4 C9 O5 122.9(2) yes
O4 C9 C10 111.6(2) yes
O5 C9 C10 125.5(2) yes
O6 C11 O7 123.5(2) yes
O6 C11 C12 110.10(10) yes
O7 C11 C12 126.4(2) yes
O8 C13 O9 122.5(2) yes
O8 C13 C14 110.8(2) yes
O9 C13 C14 126.7(2) yes
S1 C15 S2 123.53(9) yes
S1 C15 N1 122.10(10) yes
S2 C15 N1 114.20(10) yes
S2 C16 N2 113.30(10) yes
S2 C16 C17 124.40(10) yes
N2 C16 C17 122.30(10) yes
C16 C17 C18 121.4(2) yes
C16 C17 C22 119.20(10) yes
C18 C17 C22 119.4(2) yes
C17 C18 C19 119.9(2) yes
C18 C19 C20 120.3(2) yes
C19 C20 C21 120.3(2) yes
C20 C21 C22 120.0(2) yes
C17 C22 C21 120.0(2) yes
O1 C1 H1 109.00 no
C2 C1 H1 109.00 no
C6 C1 H1 109.00 no
O4 C2 H2 110.00 no
C1 C2 H2 110.00 no
C3 C2 H2 110.00 no
O6 C3 H3 111.00 no
C2 C3 H3 111.00 no
C4 C3 H3 111.00 no
O8 C4 H4 109.00 no
C3 C4 H4 109.00 no
C5 C4 H4 109.00 no
S1 C5 H5 111.00 no
O1 C5 H5 111.00 no
C4 C5 H5 111.00 no
O2 C6 H6 110.00 no
O2 C6 H7 110.00 no
C1 C6 H6 110.00 no
C1 C6 H7 110.00 no
H6 C6 H7 109.00 no
C7 C8 H8 109.00 no
C7 C8 H9 110.00 no
C7 C8 H10 109.00 no
H8 C8 H9 110.00 no
H8 C8 H10 109.00 no
H9 C8 H10 109.00 no
C9 C10 H11 110.00 no
C9 C10 H12 109.00 no
C9 C10 H13 109.00 no
H11 C10 H12 109.00 no
H11 C10 H13 109.00 no
H12 C10 H13 109.00 no
C11 C12 H14 109.00 no
C11 C12 H15 109.00 no
C11 C12 H16 109.00 no
H14 C12 H15 109.00 no
H14 C12 H16 110.00 no
H15 C12 H16 110.00 no
C13 C14 H17 109.00 no
C13 C14 H18 110.00 no
C13 C14 H19 109.00 no
H17 C14 H18 110.00 no
H17 C14 H19 109.00 no
H18 C14 H19 109.00 no
C17 C18 H20 120.00 no
C19 C18 H20 120.00 no
C18 C19 H21 120.00 no
C20 C19 H21 120.00 no
C19 C20 H22 120.00 no
C21 C20 H22 120.00 no
C20 C21 H23 120.00 no
C22 C21 H23 120.00 no
C17 C22 H24 120.00 no
C21 C22 H24 120.00 no

loop_
_geom_bond_atom_site_label_1
_geom_bond_atom_site_label_2
_geom_bond_site_symmetry_1
_geom_bond_site_symmetry_2
_geom_bond_distance
_geom_bond_publ_flag
S1 C5 . . 1.807(2) yes
S1 C15 . . 1.753(2) yes
S2 C15 . . 1.715(2) yes
S2 C16 . . 1.716(2) yes
O1 C1 . . 1.431(2) yes
O1 C5 . . 1.418(2) yes
O2 C6 . . 1.442(2) yes
O2 C7 . . 1.346(2) yes
O3 C7 . . 1.191(3) yes
O4 C2 . . 1.440(2) yes
O4 C9 . . 1.362(2) yes
O5 C9 . . 1.190(2) yes
O6 C3 . . 1.436(2) yes
O6 C11 . . 1.357(2) yes
O7 C11 . . 1.202(2) yes
O8 C4 . . 1.433(2) yes
O8 C13 . . 1.364(2) yes
O9 C13 . . 1.195(3) yes
N1 N2 . . 1.374(2) yes
N1 C15 . . 1.299(2) yes
N2 C16 . . 1.303(2) yes
C1 C2 . . 1.533(2) yes
C1 C6 . . 1.509(2) yes
C2 C3 . . 1.521(2) yes
C3 C4 . . 1.518(2) yes
C4 C5 . . 1.525(2) yes
C7 C8 . . 1.487(3) yes
C9 C10 . . 1.484(3) yes
C11 C12 . . 1.487(2) yes
C13 C14 . . 1.486(3) yes
C16 C17 . . 1.467(2) yes
C17 C18 . . 1.392(2) yes
C17 C22 . . 1.396(2) yes
C18 C19 . . 1.389(3) yes
C19 C20 . . 1.370(3) yes
C20 C21 . . 1.386(3) yes
C21 C22 . . 1.384(3) yes
C1 H1 . . 0.9700 no
C2 H2 . . 0.9700 no
C3 H3 . . 0.9700 no
C4 H4 . . 0.9700 no
C5 H5 . . 0.9700 no
C6 H6 . . 0.9700 no
C6 H7 . . 0.9700 no
C8 H8 . . 0.9700 no
C8 H9 . . 0.9700 no
C8 H10 . . 0.9700 no
C10 H11 . . 0.9700 no
C10 H12 . . 0.9700 no
C10 H13 . . 0.9700 no
C12 H14 . . 0.9700 no
C12 H15 . . 0.9700 no
C12 H16 . . 0.9700 no
C14 H17 . . 0.9700 no
C14 H18 . . 0.9700 no
C14 H19 . . 0.9700 no
C18 H20 . . 0.9700 no
C19 H21 . . 0.9700 no
C20 H22 . . 0.9700 no
C21 H23 . . 0.9700 no
C22 H24 . . 0.9700 no

loop_
_geom_contact_atom_site_label_1
_geom_contact_atom_site_label_2
_geom_contact_distance
_geom_contact_site_symmetry_2
_geom_contact_publ_flag
S1 O8 3.0077(14) . no
S1 C13 3.519(2) . no
S1 C18 3.548(2) 1_655 no
S1 C19 3.456(2) 1_655 no
S2 O1 3.3061(15) . no
S2 N2 2.5317(13) . no
S2 N1 3.3264(17) 4_546 no
S2 N2 3.3019(16) 4_546 no
S1 H24 3.1500 4_546 no
S2 H20 2.8100 . no
O1 S2 3.3061(15) . no
O1 O2 2.7281(17) . no
O2 O1 2.7281(17) . no
O3 C9 3.081(3) 3_446 no
O3 C14 3.418(3) 1_445 no
O3 C10 3.104(2) 3_446 no
O4 O6 2.9434(19) . no
O5 C7 3.293(3) . no
O5 C12 3.285(2) 3_446 no
O5 C10 3.163(2) 3_546 no
O6 O4 2.9434(19) . no
O6 C13 3.394(2) . no
O6 O8 2.8520(17) . no
O7 C14 3.343(3) 3_456 no
O7 C12 3.405(2) 3_456 no
O8 C11 3.226(2) . no
O8 O6 2.8520(17) . no
O8 S1 3.0077(14) . no
O2 H2 2.5100 . no
O3 H12 2.4500 3_446 no
O3 H6 2.3500 . no
O4 H6 2.7000 . no
O5 H2 2.2500 . no
O5 H14 2.3300 3_446 no
O5 H6 2.8000 3_546 no
O5 H11 2.5400 3_546 no
O7 H3 2.8300 3_556 no
O7 H1 2.8600 3_556 no
O7 H3 2.3300 . no
O7 H16 2.6600 3_456 no
O7 H18 2.7900 3_456 no
O8 H15 2.7600 3_456 no
O9 H4 2.2300 . no
O9 H23 2.8800 4_546 no
N1 S2 2.5400(14) . no
N1 S2 3.3264(17) 4_556 no
N2 S2 2.5317(13) . no
N2 S2 3.3019(16) 4_556 no
N1 H10 2.6600 1_565 no
N2 H24 2.5800 . no
N2 H21 2.6900 4_456 no
C6 C9 3.483(3) . no
C7 O5 3.293(3) . no
C8 C17 3.567(3) 4_546 no
C8 C18 3.530(3) 4_546 no
C9 C6 3.483(3) . no
C9 O3 3.081(3) 3_546 no
C10 O5 3.163(2) 3_446 no
C10 O3 3.104(2) 3_546 no
C11 O8 3.226(2) . no
C12 O7 3.405(2) 3_556 no
C12 O5 3.285(2) 3_546 no
C13 O6 3.394(2) . no
C13 S1 3.519(2) . no
C14 O3 3.418(3) 1_665 no
C14 O7 3.343(3) 3_556 no
C17 C8 3.567(3) 4_556 no
C18 C8 3.530(3) 4_556 no
C18 S1 3.548(2) 1_455 no
C19 S1 3.456(2) 1_455 no
C7 H22 3.0300 4_446 no
C9 H6 2.9500 . no
C12 H8 2.9200 3_546 no
C12 H3 3.0500 3_556 no
C14 H12 3.0600 3_556 no
C17 H9 3.0300 4_556 no
C18 H9 3.0000 4_556 no
C21 H20 3.0500 4_456 no
C22 H20 3.0600 4_456 no
H1 H5 2.3600 . no
H1 H16 2.4200 1_455 no
H1 O7 2.8600 3_456 no
H2 O2 2.5100 . no
H2 O5 2.2500 . no
H3 O7 2.3300 . no
H3 H5 2.5900 . no
H3 O7 2.8300 3_456 no
H3 C12 3.0500 3_456 no
H4 O9 2.2300 . no
H5 H1 2.3600 . no
H5 H3 2.5900 . no
H6 O3 2.3500 . no
H6 O4 2.7000 . no
H6 C9 2.9500 . no
H6 O5 2.8000 3_446 no
H7 H23 2.5600 4_446 no
H8 C12 2.9200 3_446 no
H8 H15 2.3300 3_446 no
H9 C17 3.0300 4_546 no
H9 C18 3.0000 4_546 no
H10 N1 2.6600 1_545 no
H11 H14 2.5400 1_455 no
H11 O5 2.5400 3_446 no
H12 O3 2.4500 3_546 no
H12 C14 3.0600 3_456 no
H12 H19 2.6000 3_456 no
H14 H11 2.5400 1_655 no
H14 O5 2.3300 3_546 no
H15 O8 2.7600 3_556 no
H15 H8 2.3300 3_546 no
H16 H1 2.4200 1_655 no
H16 O7 2.6600 3_556 no
H18 O7 2.7900 3_556 no
H19 H12 2.6000 3_556 no
H20 S2 2.8100 . no
H20 C21 3.0500 4_446 no
H20 C22 3.0600 4_446 no
H21 N2 2.6900 4_446 no
H22 C7 3.0300 4_456 no
H23 O9 2.8800 4_556 no
H23 H7 2.5600 4_456 no
H24 N2 2.5800 . no
H24 S1 3.1500 4_556 no

loop_
_geom_torsion_atom_site_label_1
_geom_torsion_atom_site_label_2
_geom_torsion_atom_site_label_3
_geom_torsion_atom_site_label_4
_geom_torsion
_geom_torsion_publ_flag
S1 C5 O1 C1 176.60(10) yes
S1 C5 C4 O8 -60.20(10) yes
S1 C5 C4 C3 179.84(10) yes
S1 C15 S2 C16 175.90(10) yes
S1 C15 N1 N2 -176.00(10) yes
S2 C15 S1 C5 78.10(10) yes
S2 C15 N1 N2 -0.6(2) yes
S2 C16 N2 N1 0.2(2) yes
S2 C16 C17 C18 -16.7(2) yes
S2 C16 C17 C22 162.60(10) yes
O1 C1 C2 O4 -170.10(10) yes
O1 C1 C2 C3 -51.3(2) yes
O1 C1 C6 O2 -59.6(2) yes
O1 C5 S1 C15 -67.20(10) yes
O1 C5 C4 O8 -177.70(10) yes
O1 C5 C4 C3 62.4(2) yes
O2 C6 C1 C2 61.0(2) yes
O3 C7 O2 C6 -1.0(3) yes
O4 C2 C1 C6 71.1(2) yes
O4 C2 C3 O6 -76.10(10) yes
O4 C2 C3 C4 167.40(10) yes
O5 C9 O4 C2 -2.0(2) yes
O6 C3 C2 C1 165.50(10) yes
O6 C3 C4 O8 68.20(10) yes
O6 C3 C4 C5 -171.20(10) yes
O7 C11 O6 C3 -10.4(2) yes
O8 C4 C3 C2 -174.80(10) yes
O9 C13 O8 C4 4.8(3) yes
N1 N2 C16 C17 179.9(2) yes
N1 C15 S1 C5 -107.0(2) yes
N1 C15 S2 C16 0.5(2) yes
N2 C16 S2 C15 -0.4(2) yes
N2 C16 C17 C18 163.6(2) yes
N2 C16 C17 C22 -17.1(3) yes
C1 O1 C5 C4 -67.0(2) yes
C1 C2 O4 C9 -113.70(10) yes
C1 C2 C3 C4 49.0(2) yes
C1 C6 O2 C7 -143.7(2) yes
C2 O4 C9 C10 177.00(10) yes
C2 C1 O1 C5 61.4(2) yes
C2 C3 O6 C11 136.00(10) yes
C2 C3 C4 C5 -54.2(2) yes
C3 O6 C11 C12 168.30(10) yes
C3 C2 O4 C9 125.00(10) yes
C3 C2 C1 C6 -170.10(10) yes
C3 C4 O8 C13 -117.8(2) yes
C4 O8 C13 C14 -175.2(2) yes
C4 C3 O6 C11 -105.70(10) yes
C4 C5 S1 C15 176.30(10) yes
C5 O1 C1 C6 -176.60(10) yes
C5 C4 O8 C13 121.90(10) yes
C6 O2 C7 C8 179.4(2) yes
C15 S2 C16 C17 179.9(2) yes
C15 N1 N2 C16 0.2(3) yes
C16 C17 C18 C19 -178.7(2) yes
C16 C17 C22 C21 178.6(2) yes
C17 C18 C19 C20 -0.9(3) yes
C17 C22 C21 C20 1.2(3) yes
C18 C17 C22 C21 -2.1(3) yes
C18 C19 C20 C21 0.0(3) yes
C19 C18 C17 C22 2.0(3) yes
C19 C20 C21 C22 -0.1(4) yes
C19 C20 C21 C22 -0.1(4) yes

loop_
_cod_related_entry_id
_cod_related_entry_database
_cod_related_entry_code
1 ChemSpider 21181042
